data_7126773
loop_
_publ_author_name
'Wang, Jinlei'
'Zheng, Guangfan'
'Li, Xingwei'

_publ_section_title
;
 Rhodium(iii)-catalyzed diamidation of olefins via amidorhodation and
 further amidation.
;
_journal_issue 56
_journal_name_full 'Chemical communications (Cambridge, England)'
_journal_page_first 7809
_journal_page_last 7812
_journal_paper_doi 10.1039/d0cc00952k
_journal_volume 56
_journal_year 2020
_chemical_formula_moiety 'C25 H28 N2 O Rh, Cl'
_chemical_formula_sum 'C25 H28 Cl N2 O Rh'
_chemical_formula_weight 510.85
_space_group_crystal_system orthorhombic
_space_group_IT_number 61
_space_group_name_Hall '-P 2ac 2ab'
_space_group_name_H-M_alt 'P b c a'
_atom_sites_solution_hydrogens geom
_atom_sites_solution_primary iterative
_audit_creation_date 2020-05-27
_audit_creation_method
;
Olex2 1.2
(compiled 2018.05.29 svn.r3508 for OlexSys, GUI svn.r5506)
;
_audit_update_record
;
2020-05-27 deposited with the CCDC.	2020-06-24 downloaded from the CCDC.
;
_cell_angle_alpha 90
_cell_angle_beta 90
_cell_angle_gamma 90
_cell_formula_units_Z 8
_cell_length_a 11.9749(4)
_cell_length_b 15.7608(5)
_cell_length_c 23.8262(7)
_cell_measurement_reflns_used 9710
_cell_measurement_temperature 153
_cell_measurement_theta_max 68.304
_cell_measurement_theta_min 3.362
_cell_volume 4496.8(2)
_computing_cell_refinement 'SAINT V8.38A (?, 2016)'
_computing_data_reduction 'SAINT V8.38A (?, 2016)'
_computing_molecular_graphics 'Olex2 (Dolomanov et al., 2009)'
_computing_publication_material 'Olex2 (Dolomanov et al., 2009)'
_computing_structure_refinement 'ShelXL (Sheldrick, 2015)'
_computing_structure_solution 'olex2.solve (Bourhis et al., 2015)'
_diffrn_ambient_temperature 153.02
_diffrn_measured_fraction_theta_full 0.998
_diffrn_measured_fraction_theta_max 0.998
_diffrn_measurement_device_type 'Bruker APEX-II CCD'
_diffrn_measurement_method '\f and \w scans'
_diffrn_radiation_type CuK\a
_diffrn_radiation_wavelength 1.54178
_diffrn_reflns_av_R_equivalents 0.0405
_diffrn_reflns_av_unetI/netI 0.0133
_diffrn_reflns_Laue_measured_fraction_full 0.998
_diffrn_reflns_Laue_measured_fraction_max 0.998
_diffrn_reflns_limit_h_max 14
_diffrn_reflns_limit_h_min -14
_diffrn_reflns_limit_k_max 18
_diffrn_reflns_limit_k_min -18
_diffrn_reflns_limit_l_max 28
_diffrn_reflns_limit_l_min -28
_diffrn_reflns_number 76351
_diffrn_reflns_point_group_measured_fraction_full 0.998
_diffrn_reflns_point_group_measured_fraction_max 0.998
_diffrn_reflns_theta_full 67.679
_diffrn_reflns_theta_max 68.298
_diffrn_reflns_theta_min 3.710
_exptl_absorpt_coefficient_mu 7.375
_exptl_absorpt_correction_T_max 0.7531
_exptl_absorpt_correction_T_min 0.5596
_exptl_absorpt_correction_type multi-scan
_exptl_absorpt_process_details
'SADABS-2016/2 (Bruker,2016/2) was used for absorption correction. wR2(int) was 0.0945 before and 0.0605 after correction. The Ratio of minimum to maximum transmission is 0.7431. The \l/2 correction factor is Not present.'
_exptl_crystal_colour 'metallic light red'
_exptl_crystal_colour_lustre metallic
_exptl_crystal_colour_modifier light
_exptl_crystal_colour_primary red
_exptl_crystal_density_diffrn 1.509
_exptl_crystal_description block
_exptl_crystal_F_000 2096
_exptl_crystal_size_max 0.5
_exptl_crystal_size_mid 0.4
_exptl_crystal_size_min 0.3
_refine_diff_density_max 0.402
_refine_diff_density_min -0.714
_refine_diff_density_rms 0.064
_refine_ls_extinction_method none
_refine_ls_goodness_of_fit_ref 1.100
_refine_ls_hydrogen_treatment constr
_refine_ls_matrix_type full
_refine_ls_number_parameters 373
_refine_ls_number_reflns 4120
_refine_ls_number_restraints 41
_refine_ls_restrained_S_all 1.103
_refine_ls_R_factor_all 0.0241
_refine_ls_R_factor_gt 0.0237
_refine_ls_shift/su_max 0.001
_refine_ls_shift/su_mean 0.000
_refine_ls_structure_factor_coef Fsqd
_refine_ls_weighting_details 'w=1/[\s^2^(Fo^2^)+(0.0281P)^2^+4.3537P] where P=(Fo^2^+2Fc^2^)/3'
_refine_ls_weighting_scheme calc
_refine_ls_wR_factor_gt 0.0577
_refine_ls_wR_factor_ref 0.0580
_reflns_Friedel_coverage 0.000
_reflns_number_gt 4050
_reflns_number_total 4120
_reflns_threshold_expression 'I > 2\s(I)'
_cod_data_source_file d0cc00952k2.cif
_cod_data_source_block s
_cod_depositor_comments 'Adding full bibliography for 7126773.cif.'
_cod_database_code 7126773
_shelx_shelxl_version_number 2014/7
_shelx_space_group_comment
;
The symmetry employed for this shelxl refinement is uniquely defined
by the following loop, which should always be used as a source of
symmetry information in preference to the above space-group names.
They are only intended as comments.
;
_shelx_estimated_absorpt_t_max 0.216
_shelx_estimated_absorpt_t_min 0.120
_olex2_refinement_description
;
1. Fixed Uiso
 At 1.2 times of:
  All C(H) groups, All C(H,H) groups
 At 1.5 times of:
  All C(H,H,H) groups
2. Restrained distances
 C1-C2 \\sim C1A-C2A
 with sigma of 0.02
 C1-C3 \\sim C1A-C3A
 with sigma of 0.02
 C1-C7 \\sim C1A-C7A
 with sigma of 0.02
 C2-C4 \\sim C2A-C4A
 with sigma of 0.02
 C2-C8 \\sim C2A-C8A
 with sigma of 0.02
 C3-C5 \\sim C3A-C5A
 with sigma of 0.02
 C3-C6 \\sim C3A-C6A
 with sigma of 0.02
 C4-C5 \\sim C4A-C5A
 with sigma of 0.02
 C4-C10 \\sim C4A-C10A
 with sigma of 0.02
 C5-C9 \\sim C5A-C9A
 with sigma of 0.02
 Rh01-C1 \\sim Rh01-C1A
 with sigma of 0.04
 Rh01-C2 \\sim Rh01-C2A
 with sigma of 0.04
 Rh01-C3 \\sim Rh01-C3A
 with sigma of 0.04
 Rh01-C4 \\sim Rh01-C4A
 with sigma of 0.04
 Rh01-C5 \\sim Rh01-C5A
 with sigma of 0.04
 Rh01-C6 \\sim Rh01-C6A
 with sigma of 0.04
 Rh01-C7 \\sim Rh01-C7A
 with sigma of 0.04
 Rh01-C8 \\sim Rh01-C8A
 with sigma of 0.04
 Rh01-C9 \\sim Rh01-C9A
 with sigma of 0.04
 Rh01-C10 \\sim Rh01-C10A
 with sigma of 0.04
 C1-C4 \\sim C1A-C4A
 with sigma of 0.04
 C1-C5 \\sim C1A-C5A
 with sigma of 0.04
 C1-C6 \\sim C1A-C6A
 with sigma of 0.04
 C1-C8 \\sim C1A-C8A
 with sigma of 0.04
 C2-C3 \\sim C2A-C3A
 with sigma of 0.04
 C2-C5 \\sim C2A-C5A
 with sigma of 0.04
 C2-C7 \\sim C2A-C7A
 with sigma of 0.04
 C2-C10 \\sim C2A-C10A
 with sigma of 0.04
 C3-C4 \\sim C3A-C4A
 with sigma of 0.04
 C3-C7 \\sim C3A-C7A
 with sigma of 0.04
 C3-C9 \\sim C3A-C9A
 with sigma of 0.04
 C4-C8 \\sim C4A-C8A
 with sigma of 0.04
 C4-C9 \\sim C4A-C9A
 with sigma of 0.04
 C5-C6 \\sim C5A-C6A
 with sigma of 0.04
 C5-C10 \\sim C5A-C10A
 with sigma of 0.04
3. Uiso/Uaniso restraints and constraints
Uanis(C9A) \\sim Ueq: with sigma of 0.01 and sigma for terminal atoms of 0.02
4. Others
 Sof(C10A)=Sof(H10D)=Sof(H10E)=Sof(H10F)=Sof(C4A)=Sof(C2A)=Sof(C1A)=Sof(C3A)=
 Sof(C5A)=Sof(C9A)=Sof(H9AA)=Sof(H9AB)=Sof(H9AC)=Sof(C6A)=Sof(H6AA)=Sof(H6AB)=
 Sof(H6AC)=Sof(C7A)=Sof(H7AA)=Sof(H7AB)=Sof(H7AC)=Sof(C8A)=Sof(H8AA)=Sof(H8AB)=
 Sof(H8AC)=1-FVAR(1)
 Sof(C1)=Sof(C2)=Sof(C3)=Sof(C4)=Sof(C5)=Sof(C6)=Sof(H6A)=Sof(H6B)=Sof(H6C)=
 Sof(C7)=Sof(H7A)=Sof(H7B)=Sof(H7C)=Sof(C8)=Sof(H8A)=Sof(H8B)=Sof(H8C)=Sof(C9)=
 Sof(H9A)=Sof(H9B)=Sof(H9C)=Sof(C10)=Sof(H10A)=Sof(H10B)=Sof(H10C)=FVAR(1)
5.a Secondary CH2 refined with riding coordinates:
 C00B(H00B,H00A)
5.b Aromatic/amide H refined with riding coordinates:
 C008(H008), C00C(H00C), C00D(H00D), C00E(H00E), C00H(H00I), C00I(H00J),
 C00J(H00K), C00K(H00L)
5.c Idealised Me refined as rotating group:
 C00G(H00F,H00G,H00H), C6(H6A,H6B,H6C), C7(H7A,H7B,H7C), C8(H8A,H8B,H8C),
 C9(H9A,H9B,H9C), C10(H10A,H10B,H10C), C10A(H10D,H10E,H10F), C9A(H9AA,H9AB,
 H9AC), C6A(H6AA,H6AB,H6AC), C7A(H7AA,H7AB,H7AC), C8A(H8AA,H8AB,H8AC)
;
_olex2_submission_special_instructions 'No special instructions were received'

loop_
_space_group_symop_operation_xyz
'x, y, z'
'-x+1/2, -y, z+1/2'
'-x, y+1/2, -z+1/2'
'x+1/2, -y+1/2, -z'
'-x, -y, -z'
'x-1/2, y, -z-1/2'
'x, -y-1/2, z-1/2'
'-x-1/2, y-1/2, z'

loop_
_atom_site_label
_atom_site_type_symbol
_atom_site_fract_x
_atom_site_fract_y
_atom_site_fract_z
_atom_site_U_iso_or_equiv
_atom_site_adp_type
_atom_site_occupancy
_atom_site_site_symmetry_order
_atom_site_calc_flag
_atom_site_refinement_flags_posn
_atom_site_refinement_flags_adp
_atom_site_refinement_flags_occupancy
_atom_site_disorder_assembly
_atom_site_disorder_group
Rh01 Rh 0.73695(2) 0.41924(2) 0.40959(2) 0.01501(6) Uani 1 1 d D . . . .
Cl02 Cl 0.87381(4) 0.33423(3) 0.45832(2) 0.02982(12) Uani 1 1 d . . . . .
O003 O 0.76219(13) 0.55358(9) 0.21630(6) 0.0270(3) Uani 1 1 d . . . . .
N004 N 0.87098(13) 0.48669(10) 0.37415(7) 0.0192(3) Uani 1 1 d . . . . .
N005 N 0.81506(13) 0.45462(9) 0.28323(6) 0.0161(3) Uani 1 1 d . . . . .
C006 C 0.87628(15) 0.50682(12) 0.31944(8) 0.0183(4) Uani 1 1 d . . . . .
C007 C 0.76210(14) 0.33287(11) 0.23660(8) 0.0154(4) Uani 1 1 d . . . . .
C008 C 0.69671(17) 0.24203(13) 0.16385(8) 0.0226(4) Uani 1 1 d . . . . .
H008 H 0.6841 0.1866 0.1495 0.027 Uiso 1 1 calc R . . . .
C009 C 0.73526(15) 0.40214(13) 0.20346(8) 0.0161(4) Uani 1 1 d . . . . .
C00A C 0.81098(15) 0.35999(11) 0.29205(7) 0.0151(4) Uani 1 1 d . . . . .
C00B C 0.73374(17) 0.33673(12) 0.34103(9) 0.0201(4) Uani 1 1 d . . . . .
H00B H 0.7540 0.2793 0.3543 0.024 Uiso 1 1 calc R . . . .
H00A H 0.6562 0.3339 0.3267 0.024 Uiso 1 1 calc R . . . .
C00C C 0.74191(15) 0.25135(13) 0.21720(8) 0.0192(4) Uani 1 1 d . . . . .
H00C H 0.7585 0.2033 0.2397 0.023 Uiso 1 1 calc R . . . .
C00D C 0.66945(17) 0.31227(14) 0.13090(8) 0.0240(4) Uani 1 1 d . . . . .
H00D H 0.6382 0.3042 0.0946 0.029 Uiso 1 1 calc R . . . .
C00E C 0.68786(16) 0.39365(13) 0.15084(8) 0.0210(4) Uani 1 1 d . . . . .
H00E H 0.6686 0.4420 0.1291 0.025 Uiso 1 1 calc R . . . .
C00F C 0.76997(15) 0.48066(12) 0.23268(8) 0.0178(4) Uani 1 1 d . . . . .
C00G C 0.92845(17) 0.32499(13) 0.30073(9) 0.0245(4) Uani 1 1 d . . . . .
H00F H 0.9786 0.3487 0.2723 0.037 Uiso 1 1 calc GR . . . .
H00G H 0.9270 0.2630 0.2973 0.037 Uiso 1 1 calc GR . . . .
H00H H 0.9552 0.3407 0.3382 0.037 Uiso 1 1 calc GR . . . .
C00H C 0.94306(19) 0.57265(13) 0.29989(9) 0.0278(5) Uani 1 1 d . . . . .
H00I H 0.9434 0.5873 0.2612 0.033 Uiso 1 1 calc R . . . .
C00I C 0.93919(18) 0.52850(14) 0.41012(9) 0.0261(5) Uani 1 1 d . . . . .
H00J H 0.9392 0.5121 0.4485 0.031 Uiso 1 1 calc R . . . .
C00J C 1.00895(19) 0.61649(14) 0.33766(10) 0.0340(5) Uani 1 1 d . . . . .
H00K H 1.0544 0.6622 0.3253 0.041 Uiso 1 1 calc R . . . .
C00K C 1.00820(19) 0.59327(14) 0.39374(10) 0.0316(5) Uani 1 1 d . . . . .
H00L H 1.0544 0.6216 0.4202 0.038 Uiso 1 1 calc R . . . .
C1 C 0.5825(9) 0.4820(6) 0.3930(3) 0.0204(18) Uani 0.575(4) 1 d D . P A 1
C2 C 0.6424(6) 0.5327(3) 0.4332(4) 0.0248(16) Uani 0.575(4) 1 d D . P A 1
C3 C 0.5545(4) 0.4030(5) 0.4200(3) 0.0216(12) Uani 0.575(4) 1 d D . P A 1
C4 C 0.6587(6) 0.4850(6) 0.4824(3) 0.0236(18) Uani 0.575(4) 1 d D . P A 1
C5 C 0.6074(5) 0.4033(6) 0.4731(3) 0.0224(12) Uani 0.575(4) 1 d D . P A 1
C6 C 0.4825(3) 0.3332(3) 0.3976(2) 0.0428(12) Uani 0.575(4) 1 d D . P A 1
H6A H 0.4778 0.3377 0.3567 0.064 Uiso 0.575(4) 1 calc GR . P A 1
H6B H 0.4075 0.3378 0.4138 0.064 Uiso 0.575(4) 1 calc GR . P A 1
H6C H 0.5150 0.2782 0.4078 0.064 Uiso 0.575(4) 1 calc GR . P A 1
C7 C 0.5379(4) 0.5112(4) 0.33734(18) 0.0458(13) Uani 0.575(4) 1 d D . P A 1
H7A H 0.5878 0.5545 0.3217 0.069 Uiso 0.575(4) 1 calc GR . P A 1
H7B H 0.4632 0.5354 0.3425 0.069 Uiso 0.575(4) 1 calc GR . P A 1
H7C H 0.5336 0.4629 0.3115 0.069 Uiso 0.575(4) 1 calc GR . P A 1
C8 C 0.6825(4) 0.6211(3) 0.4220(3) 0.0535(15) Uani 0.575(4) 1 d D . P A 1
H8A H 0.7421 0.6355 0.4486 0.080 Uiso 0.575(4) 1 calc GR . P A 1
H8B H 0.6204 0.6610 0.4265 0.080 Uiso 0.575(4) 1 calc GR . P A 1
H8C H 0.7113 0.6247 0.3836 0.080 Uiso 0.575(4) 1 calc GR . P A 1
C9 C 0.6047(4) 0.3332(3) 0.5159(2) 0.0527(15) Uani 0.575(4) 1 d D . P A 1
H9A H 0.5692 0.2830 0.4995 0.079 Uiso 0.575(4) 1 calc GR . P A 1
H9B H 0.5619 0.3518 0.5487 0.079 Uiso 0.575(4) 1 calc GR . P A 1
H9C H 0.6811 0.3192 0.5273 0.079 Uiso 0.575(4) 1 calc GR . P A 1
C10 C 0.7189(4) 0.5106(4) 0.53461(19) 0.0556(16) Uani 0.575(4) 1 d D . P A 1
H10A H 0.7733 0.4666 0.5446 0.083 Uiso 0.575(4) 1 calc GR . P A 1
H10B H 0.6651 0.5174 0.5653 0.083 Uiso 0.575(4) 1 calc GR . P A 1
H10C H 0.7579 0.5644 0.5282 0.083 Uiso 0.575(4) 1 calc GR . P A 1
C10A C 0.7341(5) 0.5991(5) 0.4946(3) 0.052(2) Uani 0.425(4) 1 d D . P A 2
H10D H 0.7796 0.5756 0.5250 0.078 Uiso 0.425(4) 1 calc GR . P A 2
H10E H 0.6809 0.6402 0.5100 0.078 Uiso 0.425(4) 1 calc GR . P A 2
H10F H 0.7827 0.6274 0.4673 0.078 Uiso 0.425(4) 1 calc GR . P A 2
C4A C 0.6713(6) 0.5284(6) 0.4660(4) 0.0219(14) Uani 0.425(4) 1 d D . P A 2
C2A C 0.6308(9) 0.5313(6) 0.4094(4) 0.0213(19) Uani 0.425(4) 1 d D . P A 2
C1A C 0.5667(11) 0.4566(8) 0.3987(5) 0.019(3) Uani 0.425(4) 1 d D . P A 2
C3A C 0.5782(7) 0.4019(4) 0.4459(5) 0.0245(18) Uani 0.425(4) 1 d D . P A 2
C5A C 0.6408(10) 0.4480(8) 0.4877(4) 0.026(2) Uani 0.425(4) 1 d D . P A 2
C9A C 0.6681(7) 0.4155(5) 0.5455(2) 0.057(2) Uani 0.425(4) 1 d D U P A 2
H9AA H 0.7038 0.3597 0.5424 0.086 Uiso 0.425(4) 1 calc GR . P A 2
H9AB H 0.5992 0.4104 0.5674 0.086 Uiso 0.425(4) 1 calc GR . P A 2
H9AC H 0.7190 0.4551 0.5642 0.086 Uiso 0.425(4) 1 calc GR . P A 2
C6A C 0.5244(6) 0.3167(4) 0.4544(4) 0.067(3) Uani 0.425(4) 1 d D . P A 2
H6AA H 0.5092 0.2908 0.4178 0.101 Uiso 0.425(4) 1 calc GR . P A 2
H6AB H 0.4543 0.3238 0.4750 0.101 Uiso 0.425(4) 1 calc GR . P A 2
H6AC H 0.5749 0.2800 0.4758 0.101 Uiso 0.425(4) 1 calc GR . P A 2
C7A C 0.4990(5) 0.4419(6) 0.3466(3) 0.053(2) Uani 0.425(4) 1 d D . P A 2
H7AA H 0.5438 0.4565 0.3135 0.080 Uiso 0.425(4) 1 calc GR . P A 2
H7AB H 0.4321 0.4776 0.3476 0.080 Uiso 0.425(4) 1 calc GR . P A 2
H7AC H 0.4770 0.3821 0.3446 0.080 Uiso 0.425(4) 1 calc GR . P A 2
C8A C 0.6409(6) 0.6062(4) 0.3706(3) 0.0465(18) Uani 0.425(4) 1 d D . P A 2
H8AA H 0.7152 0.6316 0.3747 0.070 Uiso 0.425(4) 1 calc GR . P A 2
H8AB H 0.5838 0.6483 0.3801 0.070 Uiso 0.425(4) 1 calc GR . P A 2
H8AC H 0.6305 0.5874 0.3317 0.070 Uiso 0.425(4) 1 calc GR . P A 2

loop_
_atom_site_aniso_label
_atom_site_aniso_U_11
_atom_site_aniso_U_22
_atom_site_aniso_U_33
_atom_site_aniso_U_23
_atom_site_aniso_U_13
_atom_site_aniso_U_12
Rh01 0.01747(9) 0.01699(10) 0.01057(9) 0.00161(5) -0.00023(5) 0.00321(5)
Cl02 0.0329(3) 0.0308(3) 0.0258(3) 0.00479(19) -0.0073(2) 0.0126(2)
O003 0.0384(8) 0.0142(7) 0.0285(8) 0.0056(6) 0.0023(6) 0.0003(6)
N004 0.0212(8) 0.0178(8) 0.0186(8) -0.0044(6) 0.0001(6) 0.0015(6)
N005 0.0208(8) 0.0128(8) 0.0146(7) -0.0010(6) 0.0023(6) -0.0025(6)
C006 0.0186(9) 0.0154(9) 0.0210(9) -0.0047(7) 0.0047(7) 0.0000(7)
C007 0.0142(8) 0.0161(10) 0.0158(10) -0.0008(7) 0.0034(7) 0.0007(7)
C008 0.0249(10) 0.0208(10) 0.0219(10) -0.0078(8) 0.0030(8) -0.0023(8)
C009 0.0153(9) 0.0173(9) 0.0158(9) 0.0015(8) 0.0056(7) 0.0009(7)
C00A 0.0181(9) 0.0113(8) 0.0159(9) -0.0005(7) 0.0012(7) 0.0006(7)
C00B 0.0271(10) 0.0157(10) 0.0175(10) -0.0002(7) 0.0041(8) -0.0034(7)
C00C 0.0218(9) 0.0154(10) 0.0204(10) 0.0000(8) 0.0021(7) 0.0013(7)
C00D 0.0235(10) 0.0339(11) 0.0146(9) -0.0032(8) 0.0020(8) -0.0014(9)
C00E 0.0218(10) 0.0254(10) 0.0158(9) 0.0045(8) 0.0034(7) 0.0023(8)
C00F 0.0172(9) 0.0174(10) 0.0187(9) 0.0005(8) 0.0067(7) 0.0006(7)
C00G 0.0206(10) 0.0250(11) 0.0280(11) -0.0033(8) -0.0038(8) 0.0050(8)
C00H 0.0309(11) 0.0252(11) 0.0273(11) -0.0061(8) 0.0095(9) -0.0097(9)
C00I 0.0268(11) 0.0261(11) 0.0255(11) -0.0096(8) -0.0044(8) 0.0029(9)
C00J 0.0312(11) 0.0264(12) 0.0443(13) -0.0111(10) 0.0087(10) -0.0127(9)
C00K 0.0272(11) 0.0282(11) 0.0392(13) -0.0155(10) -0.0022(10) -0.0037(9)
C1 0.020(4) 0.020(5) 0.021(3) 0.004(3) 0.001(3) 0.004(3)
C2 0.028(3) 0.018(2) 0.029(4) -0.005(3) 0.010(4) 0.0066(19)
C3 0.013(2) 0.030(3) 0.022(3) -0.005(3) -0.002(2) 0.004(2)
C4 0.021(3) 0.031(5) 0.019(4) -0.014(4) 0.001(2) 0.005(4)
C5 0.016(3) 0.033(3) 0.018(3) 0.003(3) 0.004(2) 0.004(2)
C6 0.022(2) 0.045(3) 0.061(3) -0.016(2) -0.001(2) -0.0072(18)
C7 0.041(3) 0.064(3) 0.032(2) 0.012(2) -0.0088(19) 0.027(2)
C8 0.047(3) 0.021(2) 0.093(4) -0.006(2) 0.020(3) 0.004(2)
C9 0.039(2) 0.069(4) 0.050(3) 0.039(3) 0.019(2) 0.008(2)
C10 0.039(2) 0.100(5) 0.027(2) -0.038(3) -0.0049(19) 0.005(3)
C10A 0.042(4) 0.056(4) 0.059(5) -0.042(4) -0.002(3) 0.000(3)
C4A 0.024(3) 0.023(4) 0.019(5) -0.009(3) 0.003(3) 0.004(3)
C2A 0.025(4) 0.022(4) 0.017(4) 0.005(4) 0.011(4) 0.009(3)
C1A 0.011(3) 0.025(8) 0.021(4) -0.002(4) -0.001(3) -0.004(4)
C3A 0.027(5) 0.018(3) 0.029(6) 0.002(6) 0.008(4) -0.007(4)
C5A 0.035(6) 0.029(6) 0.013(3) 0.002(6) 0.007(4) 0.011(5)
C9A 0.077(5) 0.082(5) 0.012(3) 0.018(3) 0.013(3) 0.028(4)
C6A 0.057(4) 0.035(4) 0.110(7) -0.001(4) 0.053(5) -0.017(3)
C7A 0.026(3) 0.082(6) 0.053(4) -0.026(4) -0.021(3) 0.017(3)
C8A 0.057(4) 0.031(3) 0.052(4) 0.021(3) 0.018(3) 0.021(3)

loop_
_atom_type_symbol
_atom_type_description
_atom_type_scat_dispersion_real
_atom_type_scat_dispersion_imag
_atom_type_scat_source
C C 0.0181 0.0091 'International Tables Vol C Tables 4.2.6.8 and 6.1.1.4'
H H 0.0000 0.0000 'International Tables Vol C Tables 4.2.6.8 and 6.1.1.4'
Cl Cl 0.3639 0.7018 'International Tables Vol C Tables 4.2.6.8 and 6.1.1.4'
N N 0.0311 0.0180 'International Tables Vol C Tables 4.2.6.8 and 6.1.1.4'
O O 0.0492 0.0322 'International Tables Vol C Tables 4.2.6.8 and 6.1.1.4'
Rh Rh 0.0927 3.6045 'International Tables Vol C Tables 4.2.6.8 and 6.1.1.4'

loop_
_geom_angle_atom_site_label_1
_geom_angle_atom_site_label_2
_geom_angle_atom_site_label_3
_geom_angle
_geom_angle_site_symmetry_1
_geom_angle_site_symmetry_3
_geom_angle_publ_flag
N004 Rh01 C1 110.7(3) . . ?
N004 Rh01 C2 94.89(18) . . ?
N004 Rh01 C3 149.0(2) . . ?
N004 Rh01 C4 113.5(3) . . ?
N004 Rh01 C5 151.6(3) . . ?
N004 Rh01 C4A 96.7(2) . . ?
N004 Rh01 C2A 92.0(2) . . ?
N004 Rh01 C1A 122.7(3) . . ?
N004 Rh01 C3A 156.87(18) . . ?
N004 Rh01 C5A 128.7(3) . . ?
C00B Rh01 N004 90.84(7) . . ?
C00B Rh01 C1 97.3(3) . . ?
C00B Rh01 C2 134.4(3) . . ?
C00B Rh01 C3 89.85(16) . . ?
C00B Rh01 C4 153.0(2) . . ?
C00B Rh01 C5 117.3(3) . . ?
C00B Rh01 C4A 155.3(2) . . ?
C00B Rh01 C2A 119.5(3) . . ?
C00B Rh01 C1A 93.4(3) . . ?
C00B Rh01 C3A 102.9(3) . . ?
C00B Rh01 C5A 140.2(3) . . ?
C1 Rh01 C2 38.9(3) . . ?
C1 Rh01 C3 38.6(2) . . ?
C1 Rh01 C4 64.1(3) . . ?
C1 Rh01 C5 64.3(3) . . ?
C2 Rh01 C3 63.6(2) . . ?
C2 Rh01 C4 37.1(2) . . ?
C3 Rh01 C4 63.3(2) . . ?
C5 Rh01 C2 63.1(3) . . ?
C5 Rh01 C3 37.58(18) . . ?
C5 Rh01 C4 38.2(2) . . ?
C2A Rh01 C4A 37.0(2) . . ?
C2A Rh01 C5A 62.4(3) . . ?
C1A Rh01 C4A 62.8(4) . . ?
C1A Rh01 C2A 38.7(3) . . ?
C1A Rh01 C5A 63.5(4) . . ?
C3A Rh01 C4A 63.4(3) . . ?
C3A Rh01 C2A 65.1(3) . . ?
C3A Rh01 C1A 39.2(3) . . ?
C3A Rh01 C5A 38.7(3) . . ?
C5A Rh01 C4A 36.2(2) . . ?
C006 N004 Rh01 123.05(13) . . ?
C006 N004 C00I 118.06(17) . . ?
C00I N004 Rh01 116.88(14) . . ?
C006 N005 C00A 120.86(15) . . ?
C00F N005 C006 124.55(16) . . ?
C00F N005 C00A 113.74(15) . . ?
N004 C006 N005 115.76(16) . . ?
N004 C006 C00H 121.91(18) . . ?
C00H C006 N005 122.25(18) . . ?
C009 C007 C00A 111.49(16) . . ?
C009 C007 C00C 119.98(18) . . ?
C00C C007 C00A 128.53(17) . . ?
C00C C008 C00D 121.45(18) . . ?
C007 C009 C00F 109.02(17) . . ?
C00E C009 C007 122.40(19) . . ?
C00E C009 C00F 128.53(18) . . ?
N005 C00A C00B 111.24(14) . . ?
N005 C00A C00G 110.30(15) . . ?
C007 C00A N005 99.86(14) . . ?
C007 C00A C00B 111.41(15) . . ?
C007 C00A C00G 112.00(15) . . ?
C00G C00A C00B 111.50(16) . . ?
C00A C00B Rh01 115.81(12) . . ?
C007 C00C C008 118.10(18) . . ?
C00E C00D C008 120.27(18) . . ?
C009 C00E C00D 117.77(18) . . ?
O003 C00F N005 126.13(18) . . ?
O003 C00F C009 128.13(19) . . ?
N005 C00F C009 105.74(16) . . ?
C00J C00H C006 118.9(2) . . ?
N004 C00I C00K 123.1(2) . . ?
C00H C00J C00K 119.5(2) . . ?
C00I C00K C00J 118.4(2) . . ?
C2 C1 Rh01 72.7(4) . . ?
C2 C1 C3 107.4(6) . . ?
C2 C1 C7 126.4(8) . . ?
C3 C1 Rh01 73.7(4) . . ?
C3 C1 C7 125.2(7) . . ?
C7 C1 Rh01 127.8(7) . . ?
C1 C2 Rh01 68.5(5) . . ?
C1 C2 C8 123.9(9) . . ?
C4 C2 Rh01 72.9(4) . . ?
C4 C2 C1 109.1(5) . . ?
C4 C2 C8 127.0(9) . . ?
C8 C2 Rh01 123.2(4) . . ?
C1 C3 Rh01 67.7(5) . . ?
C1 C3 C6 127.7(7) . . ?
C5 C3 Rh01 70.0(3) . . ?
C5 C3 C1 107.0(7) . . ?
C5 C3 C6 125.3(9) . . ?
C6 C3 Rh01 127.9(4) . . ?
C2 C4 Rh01 70.0(4) . . ?
C2 C4 C5 106.9(6) . . ?
C2 C4 C10 128.1(9) . . ?
C5 C4 Rh01 69.2(3) . . ?
C5 C4 C10 125.0(8) . . ?
C10 C4 Rh01 124.8(4) . . ?
C3 C5 Rh01 72.4(4) . . ?
C3 C5 C4 109.3(7) . . ?
C3 C5 C9 126.4(9) . . ?
C4 C5 Rh01 72.6(4) . . ?
C4 C5 C9 124.2(7) . . ?
C9 C5 Rh01 124.8(4) . . ?
C10A C4A Rh01 129.9(5) . . ?
C2A C4A Rh01 66.0(5) . . ?
C2A C4A C10A 124.7(11) . . ?
C5A C4A Rh01 68.7(6) . . ?
C5A C4A C10A 128.7(10) . . ?
C5A C4A C2A 106.6(9) . . ?
C4A C2A Rh01 76.9(5) . . ?
C4A C2A C8A 125.2(11) . . ?
C1A C2A Rh01 69.2(6) . . ?
C1A C2A C4A 108.8(8) . . ?
C1A C2A C8A 125.5(10) . . ?
C8A C2A Rh01 126.3(6) . . ?
C2A C1A Rh01 72.1(6) . . ?
C2A C1A C7A 124.3(9) . . ?
C3A C1A Rh01 69.2(5) . . ?
C3A C1A C2A 107.8(7) . . ?
C3A C1A C7A 127.8(10) . . ?
C7A C1A Rh01 125.0(9) . . ?
C1A C3A Rh01 71.6(6) . . ?
C1A C3A C5A 106.9(6) . . ?
C1A C3A C6A 127.2(11) . . ?
C5A C3A Rh01 75.5(5) . . ?
C5A C3A C6A 125.5(12) . . ?
C6A C3A Rh01 123.9(4) . . ?
C4A C5A Rh01 75.2(6) . . ?
C4A C5A C3A 109.4(8) . . ?
C4A C5A C9A 125.7(11) . . ?
C3A C5A Rh01 65.8(4) . . ?
C3A C5A C9A 124.9(11) . . ?
C9A C5A Rh01 125.5(6) . . ?

loop_
_geom_bond_atom_site_label_1
_geom_bond_atom_site_label_2
_geom_bond_distance
_geom_bond_site_symmetry_2
_geom_bond_publ_flag
Rh01 N004 2.1021(16) . ?
Rh01 C00B 2.088(2) . ?
Rh01 C1 2.134(10) . ?
Rh01 C2 2.190(6) . ?
Rh01 C3 2.214(5) . ?
Rh01 C4 2.228(6) . ?
Rh01 C5 2.182(5) . ?
Rh01 C4A 2.320(7) . ?
Rh01 C2A 2.176(9) . ?
Rh01 C1A 2.138(13) . ?
Rh01 C3A 2.106(6) . ?
Rh01 C5A 2.235(10) . ?
O003 C00F 1.217(2) . ?
N004 C006 1.343(3) . ?
N004 C00I 1.355(3) . ?
N005 C006 1.399(2) . ?
N005 C00A 1.507(2) . ?
N005 C00F 1.382(2) . ?
C006 C00H 1.390(3) . ?
C007 C009 1.385(3) . ?
C007 C00A 1.507(3) . ?
C007 C00C 1.387(3) . ?
C008 C00C 1.389(3) . ?
C008 C00D 1.396(3) . ?
C009 C00E 1.383(3) . ?
C009 C00F 1.480(3) . ?
C00A C00B 1.534(3) . ?
C00A C00G 1.525(3) . ?
C00D C00E 1.385(3) . ?
C00H C00J 1.382(3) . ?
C00I C00K 1.370(3) . ?
C00J C00K 1.385(3) . ?
C1 C2 1.440(10) . ?
C1 C3 1.440(9) . ?
C1 C7 1.503(8) . ?
C2 C4 1.405(9) . ?
C2 C8 1.499(7) . ?
C3 C5 1.416(7) . ?
C3 C6 1.496(7) . ?
C4 C5 1.444(8) . ?
C4 C10 1.493(7) . ?
C5 C9 1.503(7) . ?
C10A C4A 1.506(9) . ?
C4A C2A 1.435(9) . ?
C4A C5A 1.416(9) . ?
C2A C1A 1.429(11) . ?
C2A C8A 1.503(9) . ?
C1A C3A 1.423(11) . ?
C1A C7A 1.500(9) . ?
C3A C5A 1.443(12) . ?
C3A C6A 1.502(8) . ?
C5A C9A 1.504(11) . ?
